data_7237332
loop_
_publ_author_name
'Li, Yanbin'
'Wang, Yazhong'
'Tan, Wenjie'
'Wang, Wenbo'
'Zhang, Junjie'
'Kim, Jae Wook'
'Cheong, Sang-Wook'
'Tao, Xutang'

_publ_section_title
;
 Laser floating zone growth of improper geometric ferroelectric GdInO3
 single crystals with Z6 topological defects
;
_journal_issue 26
_journal_name_full 'Journal of Materials Chemistry C'
_journal_page_first 7024
_journal_paper_doi 10.1039/C8TC01664J
_journal_volume 6
_journal_year 2018
_chemical_formula_sum 'Gd In O3'
_chemical_formula_weight 320.07
_space_group_IT_number 185
_space_group_name_Hall 'P 6c -2'
_space_group_name_H-M_alt 'P 63 c m'
_symmetry_cell_setting hexagonal
_symmetry_space_group_name_H-M 'P 63 c m'
_atom_sites_solution_primary direct
_atom_sites_solution_secondary difmap
_audit_creation_method SHELXL-97
_audit_update_record
;
2018-04-09 deposited with the CCDC.
2018-06-06 downloaded from the CCDC.
;
_cell_angle_alpha 90.00
_cell_angle_beta 90.00
_cell_angle_gamma 120.00
_cell_formula_units_Z 6
_cell_length_a 6.3301(4)
_cell_length_b 6.3301(4)
_cell_length_c 12.3340(17)
_cell_measurement_reflns_used 1368
_cell_measurement_temperature 273(2)
_cell_measurement_theta_max 26.92
_cell_measurement_theta_min 3.30
_cell_volume 428.01(7)
_computing_cell_refinement 'Bruker SMART'
_computing_data_collection 'Bruker SMART'
_computing_data_reduction 'Bruker SAINT'
_computing_molecular_graphics 'Bruker SHELXTL'
_computing_publication_material 'Bruker SHELXTL'
_computing_structure_refinement 'SHELXL-97 (Sheldrick, 1997)'
_computing_structure_solution 'SHELXS-97 (Sheldrick, 1990)'
_diffrn_ambient_temperature 273(2)
_diffrn_measured_fraction_theta_full 0.995
_diffrn_measured_fraction_theta_max 0.995
_diffrn_measurement_device_type 'CCD area detector'
_diffrn_measurement_method 'phi and omega scans'
_diffrn_radiation_monochromator graphite
_diffrn_radiation_source 'fine-focus sealed tube'
_diffrn_radiation_type MoK\a
_diffrn_radiation_wavelength 0.71073
_diffrn_reflns_av_R_equivalents 0.0574
_diffrn_reflns_av_sigmaI/netI 0.0309
_diffrn_reflns_limit_h_max 8
_diffrn_reflns_limit_h_min -8
_diffrn_reflns_limit_k_max 8
_diffrn_reflns_limit_k_min -8
_diffrn_reflns_limit_l_max 16
_diffrn_reflns_limit_l_min -16
_diffrn_reflns_number 4354
_diffrn_reflns_theta_full 27.51
_diffrn_reflns_theta_max 27.51
_diffrn_reflns_theta_min 3.72
_exptl_absorpt_coefficient_mu 30.879
_exptl_absorpt_correction_T_max 0.5771
_exptl_absorpt_correction_T_min 0.1676
_exptl_absorpt_correction_type multi-scan
_exptl_absorpt_process_details 'APEX2 Software Suite (Bruker,2005)'
_exptl_crystal_colour red
_exptl_crystal_density_diffrn 7.451
_exptl_crystal_density_method 'not measured'
_exptl_crystal_description rod
_exptl_crystal_F_000 822
_exptl_crystal_size_max 0.09
_exptl_crystal_size_mid 0.05
_exptl_crystal_size_min 0.02
_refine_diff_density_max 1.560
_refine_diff_density_min -1.183
_refine_diff_density_rms 0.308
_refine_ls_abs_structure_details 'Flack H D (1983), Acta Cryst. A39, 876-881'
_refine_ls_abs_structure_Flack 0.00
_refine_ls_extinction_coef 0.0054(3)
_refine_ls_extinction_expression Fc^*^=kFc[1+0.001xFc^2^\l^3^/sin(2\q)]^-1/4^
_refine_ls_extinction_method SHELXL
_refine_ls_goodness_of_fit_ref 1.128
_refine_ls_matrix_type full
_refine_ls_number_parameters 28
_refine_ls_number_reflns 383
_refine_ls_number_restraints 1
_refine_ls_restrained_S_all 1.127
_refine_ls_R_factor_all 0.0268
_refine_ls_R_factor_gt 0.0205
_refine_ls_shift/su_max 0.000
_refine_ls_shift/su_mean 0.000
_refine_ls_structure_factor_coef Fsqd
_refine_ls_weighting_details 'calc w=1/[\s^2^(Fo^2^)+(0.0175P)^2^+0.1184P] where P=(Fo^2^+2Fc^2^)/3'
_refine_ls_weighting_scheme calc
_refine_ls_wR_factor_gt 0.0425
_refine_ls_wR_factor_ref 0.0451
_reflns_number_gt 293
_reflns_number_total 383
_reflns_threshold_expression >2sigma(I)
_cod_data_source_file c8tc01664j2.cif
_cod_data_source_block x
_cod_depositor_comments
;
The following automatic conversions were performed:

data item '_symmetry_cell_setting' value 'Hexagonal' was changed to
'hexagonal' in accordance with the
/home/saulius/struct/COD-crude-data/automatic-downloads/DataCite-retrospective/RSC/depositions/lib/dictionaries/cif_core.dic
dictionary named 'cif_core.dic' version 2.4.2 last updated on
2011-04-26.

Automatic conversion script
Id: cif_fix_values 6909 2019-04-08 15:41:33Z antanas 
;
_cod_original_sg_symbol_H-M P6(3)cm
_cod_database_code 7237332

loop_
_symmetry_equiv_pos_as_xyz
'x, y, z'
'-y, x-y, z'
'-x+y, -x, z'
'-x, -y, z+1/2'
'y, -x+y, z+1/2'
'x-y, x, z+1/2'
'-y, -x, z+1/2'
'-x+y, y, z+1/2'
'x, x-y, z+1/2'
'y, x, z'
'x-y, -y, z'
'-x, -x+y, z'

loop_
_atom_site_label
_atom_site_type_symbol
_atom_site_fract_x
_atom_site_fract_y
_atom_site_fract_z
_atom_site_U_iso_or_equiv
_atom_site_adp_type
_atom_site_occupancy
_atom_site_symmetry_multiplicity
_atom_site_calc_flag
_atom_site_refinement_flags
Gd1 Gd 0.3333 0.6667 0.0321 0.0077(3) Uani 1 3 d S
Gd2 Gd 0.0000 0.0000 0.00000(12) 0.0050(4) Uani 1 6 d S
In1 In 0.3331(6) 0.0000 0.26881(16) 0.00360(19) Uani 1 2 d S
O1 O 0.312(3) 0.0000 0.0986(11) 0.0085(16) Uani 1 2 d S
O2 O 0.361(3) 0.0000 0.4351(9) 0.011(2) Uani 1 2 d S
O3 O 0.6667 0.3333 0.2497(14) 0.0085(16) Uani 1 3 d S
O4 O 0.0000 0.0000 0.300(2) 0.0085(16) Uani 1 6 d S

loop_
_atom_site_aniso_label
_atom_site_aniso_U_11
_atom_site_aniso_U_22
_atom_site_aniso_U_33
_atom_site_aniso_U_23
_atom_site_aniso_U_13
_atom_site_aniso_U_12
Gd1 0.0049(5) 0.0049(5) 0.0132(4) 0.000 0.000 0.0025(2)
Gd2 0.0047(6) 0.0047(6) 0.0056(5) 0.000 0.000 0.0023(3)
In1 0.0041(7) 0.0034(13) 0.0030(3) 0.000 0.00019(19) 0.0017(7)
O1 0.008(3) 0.009(6) 0.008(5) 0.000 0.001(4) 0.004(3)
O2 0.011(4) 0.015(9) 0.007(5) 0.000 -0.003(4) 0.007(4)
O3 0.008(3) 0.009(6) 0.008(5) 0.000 0.001(4) 0.004(3)
O4 0.008(3) 0.009(6) 0.008(5) 0.000 0.001(4) 0.004(3)

loop_
_atom_type_symbol
_atom_type_description
_atom_type_scat_dispersion_real
_atom_type_scat_dispersion_imag
_atom_type_scat_source
O O 0.0106 0.0060 'International Tables Vol C Tables 4.2.6.8 and 6.1.1.4'
In In -0.7276 1.3100 'International Tables Vol C Tables 4.2.6.8 and 6.1.1.4'
Gd Gd -0.1653 3.9035 'International Tables Vol C Tables 4.2.6.8 and 6.1.1.4'

loop_
_geom_angle_atom_site_label_1
_geom_angle_atom_site_label_2
_geom_angle_atom_site_label_3
_geom_angle
_geom_angle_site_symmetry_1
_geom_angle_site_symmetry_3
O1 Gd1 O1 108.3(3) 1_565 2
O1 Gd1 O1 108.3(3) 1_565 3_665
O1 Gd1 O1 108.3(3) 2 3_665
O1 Gd1 O2 78.0(7) 1_565 5_564
O1 Gd1 O2 76.1(5) 2 5_564
O1 Gd1 O2 170.0(5) 3_665 5_564
O1 Gd1 O2 76.1(5) 1_565 4_664
O1 Gd1 O2 170.0(5) 2 4_664
O1 Gd1 O2 78.0(7) 3_665 4_664
O2 Gd1 O2 96.5(3) 5_564 4_664
O1 Gd1 O2 170.0(5) 1_565 6_554
O1 Gd1 O2 78.0(7) 2 6_554
O1 Gd1 O2 76.1(5) 3_665 6_554
O2 Gd1 O2 96.5(3) 5_564 6_554
O2 Gd1 O2 96.5(3) 4_664 6_554
O1 Gd1 O3 69.4(3) 1_565 10
O1 Gd1 O3 69.4(3) 2 10
O1 Gd1 O3 69.4(3) 3_665 10
O2 Gd1 O3 120.5(2) 5_564 10
O2 Gd1 O3 120.5(2) 4_664 10
O2 Gd1 O3 120.5(2) 6_554 10
O1 Gd1 In1 33.6(3) 1_565 1_565
O1 Gd1 In1 90.8(4) 2 1_565
O1 Gd1 In1 87.9(3) 3_665 1_565
O2 Gd1 In1 101.1(4) 5_564 1_565
O2 Gd1 In1 97.3(2) 4_664 1_565
O2 Gd1 In1 156.2(2) 6_554 1_565
O3 Gd1 In1 35.87(3) 10 1_565
O1 Gd1 In1 87.9(3) 1_565 2
O1 Gd1 In1 33.6(3) 2 2
O1 Gd1 In1 90.8(4) 3_665 2
O2 Gd1 In1 97.3(2) 5_564 2
O2 Gd1 In1 156.2(2) 4_664 2
O2 Gd1 In1 101.1(4) 6_554 2
O3 Gd1 In1 35.87(3) 10 2
In1 Gd1 In1 60.98(5) 1_565 2
O1 Gd1 In1 90.8(4) 1_565 3_665
O1 Gd1 In1 87.9(3) 2 3_665
O1 Gd1 In1 33.6(3) 3_665 3_665
O2 Gd1 In1 156.2(2) 5_564 3_665
O2 Gd1 In1 101.1(4) 4_664 3_665
O2 Gd1 In1 97.3(2) 6_554 3_665
O3 Gd1 In1 35.87(3) 10 3_665
In1 Gd1 In1 60.98(5) 1_565 3_665
In1 Gd1 In1 60.98(5) 2 3_665
O1 Gd1 Gd1 87.2(4) 1_565 10_455
O1 Gd1 Gd1 38.3(3) 2 10_455
O1 Gd1 Gd1 146.5(4) 3_665 10_455
O2 Gd1 Gd1 39.1(3) 5_564 10_455
O2 Gd1 Gd1 135.4(4) 4_664 10_455
O2 Gd1 Gd1 93.7(4) 6_554 10_455
O3 Gd1 Gd1 90.000(1) 10 10_455
In1 Gd1 Gd1 89.98(5) 1_565 10_455
In1 Gd1 Gd1 59.520(19) 2 10_455
In1 Gd1 Gd1 120.50(5) 3_665 10_455
O1 Gd1 Gd1 38.3(3) 1_565 10_565
O1 Gd1 Gd1 146.5(4) 2 10_565
O1 Gd1 Gd1 87.2(4) 3_665 10_565
O2 Gd1 Gd1 93.7(4) 5_564 10_565
O2 Gd1 Gd1 39.1(3) 4_664 10_565
O2 Gd1 Gd1 135.4(4) 6_554 10_565
O3 Gd1 Gd1 90.0 10 10_565
In1 Gd1 Gd1 59.520(19) 1_565 10_565
In1 Gd1 Gd1 120.50(5) 2 10_565
In1 Gd1 Gd1 89.98(5) 3_665 10_565
Gd1 Gd1 Gd1 120.0 10_455 10_565
O1 Gd2 O1 95.1(4) 2 .
O1 Gd2 O1 95.1(4) 2 3
O1 Gd2 O1 95.1(4) . 3
O1 Gd2 O2 167.7(5) 2 5_554
O1 Gd2 O2 76.8(2) . 5_554
O1 Gd2 O2 76.8(2) 3 5_554
O1 Gd2 O2 76.8(2) 2 6_554
O1 Gd2 O2 76.8(2) . 6_554
O1 Gd2 O2 167.7(5) 3 6_554
O2 Gd2 O2 109.6(3) 5_554 6_554
O1 Gd2 O2 76.8(2) 2 4_554
O1 Gd2 O2 167.7(5) . 4_554
O1 Gd2 O2 76.8(2) 3 4_554
O2 Gd2 O2 109.6(3) 5_554 4_554
O2 Gd2 O2 109.6(3) 6_554 4_554
O1 Gd2 O4 121.6(3) 2 4_554
O1 Gd2 O4 121.6(3) . 4_554
O1 Gd2 O4 121.6(3) 3 4_554
O2 Gd2 O4 70.7(3) 5_554 4_554
O2 Gd2 O4 70.7(3) 6_554 4_554
O2 Gd2 O4 70.7(3) 4_554 4_554
O1 Gd2 In1 158.1(3) 2 5_554
O1 Gd2 In1 99.7(3) . 5_554
O1 Gd2 In1 99.7(3) 3 5_554
O2 Gd2 In1 34.2(3) 5_554 5_554
O2 Gd2 In1 90.8(2) 6_554 5_554
O2 Gd2 In1 90.8(2) 4_554 5_554
O4 Gd2 In1 36.48(6) 4_554 5_554
O1 Gd2 In1 99.7(3) 2 4_554
O1 Gd2 In1 158.1(3) . 4_554
O1 Gd2 In1 99.7(3) 3 4_554
O2 Gd2 In1 90.8(2) 5_554 4_554
O2 Gd2 In1 90.8(2) 6_554 4_554
O2 Gd2 In1 34.2(3) 4_554 4_554
O4 Gd2 In1 36.48(6) 4_554 4_554
In1 Gd2 In1 61.98(9) 5_554 4_554
O1 Gd2 In1 99.7(3) 2 6_554
O1 Gd2 In1 99.7(3) . 6_554
O1 Gd2 In1 158.1(3) 3 6_554
O2 Gd2 In1 90.8(2) 5_554 6_554
O2 Gd2 In1 34.2(3) 6_554 6_554
O2 Gd2 In1 90.8(2) 4_554 6_554
O4 Gd2 In1 36.48(6) 4_554 6_554
In1 Gd2 In1 61.98(9) 5_554 6_554
In1 Gd2 In1 61.98(9) 4_554 6_554
O1 Gd2 Gd1 37.8(2) 2 10_455
O1 Gd2 Gd1 132.6(2) . 10_455
O1 Gd2 Gd1 86.77(3) 3 10_455
O2 Gd2 Gd1 148.01(10) 5_554 10_455
O2 Gd2 Gd1 92.04(3) 6_554 10_455
O2 Gd2 Gd1 39.02(17) 4_554 10_455
O4 Gd2 Gd1 96.18(2) 4_554 10_455
In1 Gd2 Gd1 126.76(6) 5_554 10_455
In1 Gd2 Gd1 64.83(4) 4_554 10_455
In1 Gd2 Gd1 94.969(17) 6_554 10_455
O1 Gd2 Gd1 132.6(2) 2 1_545
O1 Gd2 Gd1 37.8(2) . 1_545
O1 Gd2 Gd1 86.77(3) 3 1_545
O2 Gd2 Gd1 39.02(17) 5_554 1_545
O2 Gd2 Gd1 92.04(3) 6_554 1_545
O2 Gd2 Gd1 148.01(10) 4_554 1_545
O4 Gd2 Gd1 96.18(2) 4_554 1_545
In1 Gd2 Gd1 64.83(4) 5_554 1_545
In1 Gd2 Gd1 126.76(6) 4_554 1_545
In1 Gd2 Gd1 94.969(17) 6_554 1_545
Gd1 Gd2 Gd1 167.63(4) 10_455 1_545
O2 In1 O1 178.6(9) . .
O2 In1 O3 93.9(5) . 10_545
O1 In1 O3 85.4(5) . 10_545
O2 In1 O3 93.9(5) . .
O1 In1 O3 85.4(5) . .
O3 In1 O3 118.7(2) 10_545 .
O2 In1 O4 84.5(8) . .
O1 In1 O4 96.8(8) . .
O3 In1 O4 120.62(10) 10_545 .
O3 In1 O4 120.62(10) . .
O2 In1 Gd2 41.4(5) . 4
O1 In1 Gd2 140.0(5) . 4
O3 In1 Gd2 112.7(4) 10_545 4
O3 In1 Gd2 112.7(4) . 4
O4 In1 Gd2 43.1(7) . 4
O2 In1 Gd1 141.5(3) . 1_545
O1 In1 Gd1 37.8(3) . 1_545
O3 In1 Gd1 47.7(5) 10_545 1_545
O3 In1 Gd1 101.6(4) . 1_545
O4 In1 Gd1 115.8(6) . 1_545
Gd2 In1 Gd1 145.68(6) 4 1_545
O2 In1 Gd1 141.5(3) . 10
O1 In1 Gd1 37.8(3) . 10
O3 In1 Gd1 101.6(4) 10_545 10
O3 In1 Gd1 47.7(5) . 10
O4 In1 Gd1 115.8(6) . 10
Gd2 In1 Gd1 145.68(6) 4 10
Gd1 In1 Gd1 60.96(4) 1_545 10
In1 O1 Gd2 125.1(7) . .
In1 O1 Gd1 108.7(5) . 1_545
Gd2 O1 Gd1 104.5(4) . 1_545
In1 O1 Gd1 108.7(5) . 10
Gd2 O1 Gd1 104.5(4) . 10
Gd1 O1 Gd1 103.4(6) 1_545 10
In1 O2 Gd1 122.6(3) . 7_655
In1 O2 Gd1 122.6(3) . 4_665
Gd1 O2 Gd1 101.8(5) 7_655 4_665
In1 O2 Gd2 104.4(7) . 4
Gd1 O2 Gd2 100.6(4) 7_655 4
Gd1 O2 Gd2 100.6(4) 4_665 4
In1 O3 In1 118.78(17) 2_655 .
In1 O3 In1 118.78(17) 2_655 3_665
In1 O3 In1 118.78(17) . 3_665
In1 O3 Gd1 96.4(4) 2_655 10
In1 O3 Gd1 96.4(4) . 10
In1 O3 Gd1 96.4(4) 3_665 10
In1 O4 In1 116.8(4) 3 .
In1 O4 In1 116.8(4) 3 2
In1 O4 In1 116.8(4) . 2
In1 O4 Gd2 100.4(7) 3 4
In1 O4 Gd2 100.4(7) . 4
In1 O4 Gd2 100.4(7) 2 4

loop_
_geom_bond_atom_site_label_1
_geom_bond_atom_site_label_2
_geom_bond_distance
_geom_bond_site_symmetry_2
Gd1 O1 2.328(10) 1_565
Gd1 O1 2.328(10) 2
Gd1 O1 2.328(10) 3_665
Gd1 O2 2.355(9) 5_564
Gd1 O2 2.355(9) 4_664
Gd1 O2 2.355(9) 6_554
Gd1 O3 2.683(17) 10
Gd1 In1 3.603(2) 1_565
Gd1 In1 3.603(2) 2
Gd1 In1 3.603(2) 3_665
Gd1 Gd1 3.6547(2) 10_455
Gd1 Gd1 3.6547(2) 10_565
Gd2 O1 2.322(18) 2
Gd2 O1 2.322(18) .
Gd2 O1 2.322(18) 3
Gd2 O2 2.421(17) 5_554
Gd2 O2 2.421(17) 6_554
Gd2 O2 2.421(17) 4_554
Gd2 O4 2.47(3) 4_554
Gd2 In1 3.546(3) 5_554
Gd2 In1 3.546(3) 4_554
Gd2 In1 3.546(3) 6_554
Gd2 Gd1 3.6761(3) 10_455
Gd2 Gd1 3.6761(3) 1_545
In1 O2 2.058(12) .
In1 O1 2.104(14) .
In1 O3 2.124(3) 10_545
In1 O3 2.124(3) .
In1 O4 2.144(6) .
In1 Gd2 3.546(3) 4
In1 Gd1 3.603(2) 1_545
In1 Gd1 3.603(2) 10
O1 Gd1 2.328(10) 1_545
O1 Gd1 2.328(10) 10
O2 Gd1 2.355(9) 7_655
O2 Gd1 2.355(9) 4_665
O2 Gd2 2.421(17) 4
O3 In1 2.124(3) 2_655
O3 In1 2.124(3) 3_665
O3 Gd1 2.683(17) 10
O4 In1 2.144(6) 3
O4 In1 2.144(6) 2
O4 Gd2 2.47(3) 4
